data_2216949
loop_
_publ_author_name
'Thomas Kern'
'G\"unther Kn\"or'
'Manfred Zabel'
'Uwe Monkowius'

_publ_section_title
;
 Tetrakis(triphenylarsine)copper(I) hexafluoridophosphate
;
_journal_coeditor_code BT2651
_journal_issue 1
_journal_name_full 'Acta Crystallographica Section E'
_journal_page_first m99
_journal_page_last m99
_journal_paper_doi 10.1107/S1600536807064458
_journal_volume 64
_journal_year 2008
_chemical_formula_iupac '[Cu (C18 H15 As)4] P F6'
_chemical_formula_moiety 'C72 H60 As4 Cu, F6 P'
_chemical_formula_structural 'C72 H60 As4 Cu +, F6 P -'
_chemical_formula_sum 'C72 H60 As4 Cu F6 P'
_chemical_formula_weight 1433.40
_chemical_name_systematic
;
Tetrakis(triphenylarsine)copper(I) hexafluoridophosphate
;
_space_group_IT_number 148
_symmetry_cell_setting trigonal
_symmetry_space_group_name_Hall '-R 3'
_symmetry_space_group_name_H-M 'R -3 :H'
_atom_sites_solution_hydrogens geom
_atom_sites_solution_primary direct
_atom_sites_solution_secondary difmap
_cell_angle_alpha 90
_cell_angle_beta 90
_cell_angle_gamma 120
_cell_formula_units_Z 6
_cell_length_a 14.4025(10)
_cell_length_b 14.4025(10)
_cell_length_c 52.015(4)
_cell_measurement_reflns_used 8000
_cell_measurement_temperature 296
_cell_measurement_theta_max 25.89
_cell_measurement_theta_min 2.35
_cell_volume 9344.0(12)
_computing_cell_refinement 'IPDS Software (Stoe, 1998)'
_computing_data_collection 'IPDS Software (Stoe, 1998)'
_computing_data_reduction 'IPDS Software (Stoe, 1998)'
_computing_molecular_graphics 'PLATON (Spek, 2003)'
_computing_publication_material 'PLATON (Spek, 2003)'
_computing_structure_refinement 'SHELXL97 (Sheldrick, 1997)'
_computing_structure_solution 'SIR97 (Altomare <i>et al.</i>,  1999)'
_diffrn_ambient_temperature 296.0(10)
_diffrn_measured_fraction_theta_full 0.994
_diffrn_measured_fraction_theta_max 0.994
_diffrn_measurement_device_type 'Stoe IPDS diffractometer'
_diffrn_measurement_method rotation
_diffrn_radiation_monochromator graphite
_diffrn_radiation_source 'fine-focus sealed tube'
_diffrn_radiation_type 'Mo K\a'
_diffrn_radiation_wavelength 0.71073
_diffrn_reflns_av_R_equivalents 0.0319
_diffrn_reflns_av_sigmaI/netI 0.0270
_diffrn_reflns_limit_h_max 17
_diffrn_reflns_limit_h_min -17
_diffrn_reflns_limit_k_max 17
_diffrn_reflns_limit_k_min -17
_diffrn_reflns_limit_l_max 61
_diffrn_reflns_limit_l_min -63
_diffrn_reflns_number 23664
_diffrn_reflns_reduction_process
;
;
_diffrn_reflns_theta_full 25.89
_diffrn_reflns_theta_max 25.89
_diffrn_reflns_theta_min 2.35
_diffrn_standards_decay_% 0
_diffrn_standards_interval_count 0
_diffrn_standards_interval_time 0
_diffrn_standards_number 0
_exptl_absorpt_coefficient_mu 2.546
_exptl_absorpt_correction_T_max 0.769
_exptl_absorpt_correction_T_min 0.349
_exptl_absorpt_correction_type refdelf
_exptl_absorpt_process_details 'refined from delta-F (Walker & Stuart, 1983)'
_exptl_crystal_colour 'light yellow, translucent'
_exptl_crystal_density_diffrn 1.528
_exptl_crystal_density_method 'Not Measured'
_exptl_crystal_description prism
_exptl_crystal_F_000 4332
_exptl_crystal_size_max 0.140
_exptl_crystal_size_mid 0.120
_exptl_crystal_size_min 0.100
_refine_diff_density_max 1.766
_refine_diff_density_min -0.621
_refine_ls_extinction_method none
_refine_ls_goodness_of_fit_ref 1.044
_refine_ls_hydrogen_treatment constr
_refine_ls_matrix_type full
_refine_ls_number_parameters 254
_refine_ls_number_reflns 4049
_refine_ls_number_restraints 0
_refine_ls_restrained_S_all 1.044
_refine_ls_R_factor_all 0.0514
_refine_ls_R_factor_gt 0.0371
_refine_ls_shift/su_max 0.001
_refine_ls_shift/su_mean 0.000
_refine_ls_structure_factor_coef Fsqd
_refine_ls_weighting_details 'calc w=1/[\s^2^(Fo^2^)+(0.0000P)^2^]         where P=(Fo^2^+2Fc^2^)/3'
_refine_ls_weighting_scheme calc
_refine_ls_wR_factor_gt 0.0928
_refine_ls_wR_factor_ref 0.0965
_reflns_number_gt 3118
_reflns_number_total 4049
_reflns_threshold_expression I>2\s(I)
_cod_data_source_file bt2651.cif
_cod_data_source_block I
_cod_depositor_comments
;
The following automatic conversions were performed:
'_symmetry_cell_setting' value 'Trigonal' changed to 'trigonal' according
to '/home/saulius/struct/CIF-dictionaries/cif_core.dic' dictionary named
'cif_core.dic' version 2.4.1 from 2010-06-29.

Automatic conversion script
Id: cif_fix_enum 1527 2010-12-29 10:47:43Z saulius 

The following automatic conversions were performed:

'_symmetry_cell_setting' value 'Trigonal' changed to 'trigonal'
according to /home/saulius/struct/CIF-dictionaries/cif_core.dic
dictionary named 'cif_core.dic' version 2.4.1 from 2010-06-29.

Automatic conversion script
Id: cif_fix_values 1715 2011-07-08 13:25:40Z adriana 
;
_cod_original_cell_volume 9344.1(12)
_cod_original_sg_symbol_H-M 'R -3'
_cod_database_code 2216949
_cod_database_fobs_code 2216949

loop_
_symmetry_equiv_pos_site_id
_symmetry_equiv_pos_as_xyz
1 x,y,z
2 -y,x-y,z
3 -x+y,-x,z
4 -x,-y,-z
5 y,-x+y,-z
6 x-y,x,-z
7 1/3+x,2/3+y,2/3+z
8 1/3-y,2/3+x-y,2/3+z
9 1/3-x+y,2/3-x,2/3+z
10 1/3-x,2/3-y,2/3-z
11 1/3+y,2/3-x+y,2/3-z
12 1/3+x-y,2/3+x,2/3-z
13 2/3+x,1/3+y,1/3+z
14 2/3-y,1/3+x-y,1/3+z
15 2/3-x+y,1/3-x,1/3+z
16 2/3-x,1/3-y,1/3-z
17 2/3+y,1/3-x+y,1/3-z
18 2/3+x-y,1/3+x,1/3-z

loop_
_atom_site_aniso_label
_atom_site_aniso_U_11
_atom_site_aniso_U_22
_atom_site_aniso_U_33
_atom_site_aniso_U_12
_atom_site_aniso_U_13
_atom_site_aniso_U_23
As1 0.0427(2) 0.0399(2) 0.0462(2) 0.0183(2) -0.00250(10) -0.00010(10)
As2 0.0426(2) 0.0426(2) 0.0341(3) 0.02130(10) 0.0000 0.0000
Cu1 0.0483(3) 0.0483(3) 0.0431(4) 0.02410(10) 0.0000 0.0000
C1 0.0454(19) 0.0368(17) 0.0476(17) 0.0171(15) -0.0056(14) -0.0021(13)
C2 0.051(2) 0.050(2) 0.081(3) 0.0245(19) 0.0029(19) 0.0043(19)
C3 0.079(3) 0.063(3) 0.106(4) 0.048(3) 0.000(3) 0.002(2)
C4 0.087(3) 0.043(2) 0.087(3) 0.031(2) -0.010(2) 0.003(2)
C5 0.064(3) 0.047(2) 0.083(3) 0.016(2) 0.012(2) 0.012(2)
C6 0.050(2) 0.045(2) 0.070(2) 0.0205(18) 0.0069(17) 0.0076(17)
C7 0.049(2) 0.053(2) 0.0471(17) 0.0269(17) -0.0011(14) -0.0021(15)
C8 0.102(4) 0.061(3) 0.055(2) 0.029(3) -0.014(2) -0.0080(19)
C9 0.148(6) 0.099(4) 0.065(3) 0.058(4) -0.034(3) -0.032(3)
C10 0.145(5) 0.129(5) 0.047(2) 0.093(5) -0.008(3) -0.002(3)
C11 0.110(4) 0.099(4) 0.061(3) 0.070(4) 0.017(3) 0.024(3)
C12 0.061(2) 0.060(2) 0.060(2) 0.030(2) 0.0038(18) 0.0097(18)
C13 0.0430(18) 0.0395(18) 0.0536(18) 0.0199(15) -0.0032(14) 0.0017(14)
C14 0.059(2) 0.080(3) 0.061(2) 0.039(2) -0.0094(19) -0.009(2)
C15 0.056(3) 0.105(4) 0.085(3) 0.048(3) -0.013(2) -0.004(3)
C16 0.067(3) 0.076(3) 0.087(3) 0.044(3) 0.015(2) 0.010(2)
C17 0.079(3) 0.071(3) 0.063(2) 0.040(3) 0.011(2) -0.002(2)
C18 0.055(2) 0.058(2) 0.058(2) 0.025(2) -0.0021(17) -0.0078(17)
C19 0.0421(18) 0.0405(17) 0.0400(15) 0.0181(15) 0.0002(13) 0.0029(13)
C20 0.054(2) 0.058(2) 0.0539(19) 0.0306(19) -0.0005(16) -0.0032(16)
C21 0.041(2) 0.067(3) 0.088(3) 0.027(2) 0.0015(19) 0.005(2)
C22 0.054(3) 0.065(3) 0.093(3) 0.024(2) -0.020(2) -0.014(2)
C23 0.067(3) 0.080(3) 0.081(3) 0.031(3) -0.020(2) -0.039(2)
C24 0.051(2) 0.069(3) 0.062(2) 0.027(2) -0.0027(17) -0.0179(19)
P1 0.0817(12) 0.0817(12) 0.0507(13) 0.0409(6) 0.0000 0.0000
F1 0.229(6) 0.182(5) 0.173(4) 0.124(5) -0.008(4) -0.076(4)
P2 0.0409(7) 0.0409(7) 0.0694(14) 0.0205(4) 0.0000 0.0000
F2 0.0655(17) 0.101(2) 0.117(2) 0.0315(17) 0.0315(16) 0.0196(18)

loop_
_atom_site_type_symbol
_atom_site_label
_atom_site_fract_x
_atom_site_fract_y
_atom_site_fract_z
_atom_site_U_iso_or_equiv
_atom_site_thermal_displace_type
_atom_site_calc_flag
_atom_site_refinement_flags
_atom_site_occupancy
As As1 0.47917(3) 0.20088(3) 0.065250(10) 0.04400(10) Uani . . 1.000
As As2 0.66667 0.33333 0.129580(10) 0.03980(10) Uani . . 1.000
Cu Cu1 0.66667 0.33333 0.081440(10) 0.0466(2) Uani . . 1.000
C C1 0.4361(3) 0.0520(3) 0.07350(6) 0.0448(10) Uani . . 1.000
C C2 0.5099(3) 0.0188(3) 0.06918(8) 0.0610(14) Uani . . 1.000
C C3 0.4877(4) -0.0818(4) 0.07706(10) 0.0771(19) Uani . . 1.000
C C4 0.3929(4) -0.1499(3) 0.08911(9) 0.0730(16) Uani . . 1.000
C C5 0.3189(4) -0.1186(3) 0.09291(9) 0.0699(16) Uani . . 1.000
C C6 0.3402(3) -0.0175(3) 0.08519(7) 0.0564(12) Uani . . 1.000
C C7 0.4540(3) 0.1926(3) 0.02816(6) 0.0491(11) Uani . . 1.000
C C8 0.3857(4) 0.0974(4) 0.01602(8) 0.0779(18) Uani . . 1.000
C C9 0.3650(6) 0.0970(5) -0.00996(10) 0.106(3) Uani . . 1.000
C C10 0.4128(6) 0.1912(5) -0.02384(9) 0.096(2) Uani . . 1.000
C C11 0.4819(5) 0.2846(5) -0.01205(9) 0.082(2) Uani . . 1.000
C C12 0.5020(3) 0.2858(3) 0.01399(7) 0.0604(12) Uani . . 1.000
C C13 0.3514(3) 0.2028(3) 0.07735(6) 0.0457(10) Uani . . 1.000
C C14 0.2602(3) 0.1674(4) 0.06245(8) 0.0648(14) Uani . . 1.000
C C15 0.1694(4) 0.1644(4) 0.07263(9) 0.0786(19) Uani . . 1.000
C C16 0.1697(4) 0.1970(4) 0.09752(9) 0.0730(17) Uani . . 1.000
C C17 0.2590(4) 0.2334(4) 0.11206(8) 0.0699(16) Uani . . 1.000
C C18 0.3503(3) 0.2367(3) 0.10222(7) 0.0584(12) Uani . . 1.000
C C19 0.7988(3) 0.4342(3) 0.14716(6) 0.0420(10) Uani . . 1.000
C C20 0.8947(3) 0.4451(3) 0.13850(7) 0.0541(11) Uani . . 1.000
C C21 0.9898(3) 0.5153(3) 0.15034(9) 0.0653(16) Uani . . 1.000
C C22 0.9904(4) 0.5749(4) 0.17108(9) 0.0732(17) Uani . . 1.000
C C23 0.8955(4) 0.5649(4) 0.17971(9) 0.0786(17) Uani . . 1.000
C C24 0.7999(3) 0.4955(3) 0.16784(7) 0.0620(14) Uani . . 1.000
P P1 0.00000 0.00000 0.00000 0.0713(7) Uani . . 1.000
F F1 0.0013(5) 0.0885(4) 0.01719(9) 0.185(3) Uani . . 1.000
P P2 1.33333 0.66667 0.16667 0.0504(6) Uani . . 1.000
F F2 1.2304(2) 0.6030(3) 0.18418(6) 0.0990(11) Uani . . 1.000
H H2 0.57430 0.06430 0.06100 0.0730 Uiso calc R 1.000
H H3 0.53770 -0.10360 0.07420 0.0930 Uiso calc R 1.000
H H4 0.37920 -0.21700 0.09470 0.0880 Uiso calc R 1.000
H H5 0.25380 -0.16520 0.10070 0.0830 Uiso calc R 1.000
H H6 0.28950 0.00340 0.08790 0.0680 Uiso calc R 1.000
H H8 0.35360 0.03350 0.02530 0.0940 Uiso calc R 1.000
H H9 0.31860 0.03270 -0.01810 0.1270 Uiso calc R 1.000
H H10 0.39760 0.19070 -0.04120 0.1160 Uiso calc R 1.000
H H11 0.51590 0.34790 -0.02150 0.0990 Uiso calc R 1.000
H H12 0.54850 0.35030 0.02200 0.0730 Uiso calc R 1.000
H H14 0.25960 0.14560 0.04560 0.0780 Uiso calc R 1.000
H H15 0.10820 0.14010 0.06260 0.0940 Uiso calc R 1.000
H H16 0.10850 0.19410 0.10430 0.0870 Uiso calc R 1.000
H H17 0.25940 0.25630 0.12880 0.0840 Uiso calc R 1.000
H H18 0.41120 0.26190 0.11240 0.0700 Uiso calc R 1.000
H H20 0.89480 0.40460 0.12460 0.0650 Uiso calc R 1.000
H H21 1.05390 0.52250 0.14430 0.0780 Uiso calc R 1.000
H H22 1.05460 0.62170 0.17920 0.0880 Uiso calc R 1.000
H H23 0.89590 0.60540 0.19370 0.0950 Uiso calc R 1.000
H H24 0.73620 0.48980 0.17370 0.0740 Uiso calc R 1.000

loop_
_atom_type_symbol
_atom_type_description
_atom_type_scat_dispersion_real
_atom_type_scat_dispersion_imag
_atom_type_scat_source
P P 0.1023 0.0942 'International Tables Vol C Tables 4.2.6.8 and 6.1.1.4'
F F 0.0171 0.0103 'International Tables Vol C Tables 4.2.6.8 and 6.1.1.4'
Cu Cu 0.3201 1.2651 'International Tables Vol C Tables 4.2.6.8 and 6.1.1.4'
As As 0.0499 2.0058 'International Tables Vol C Tables 4.2.6.8 and 6.1.1.4'
H H 0.0000 0.0000 'International Tables Vol C Tables 4.2.6.8 and 6.1.1.4'
C C 0.0033 0.0016 'International Tables Vol C Tables 4.2.6.8 and 6.1.1.4'

loop_
_geom_angle_atom_site_label_1
_geom_angle_atom_site_label_2
_geom_angle_atom_site_label_3
_geom_angle_site_symmetry_1
_geom_angle_site_symmetry_3
_geom_angle
_geom_angle_publ_flag
Cu1 As1 C1 . . 112.61(13) yes
Cu1 As1 C7 . . 117.80(13) yes
Cu1 As1 C13 . . 122.35(11) yes
C1 As1 C7 . . 101.64(15) yes
C1 As1 C13 . . 99.19(17) yes
C7 As1 C13 . . 99.85(17) yes
Cu1 As2 C19 . . 117.96(10) yes
Cu1 As2 C19 . 2_655 117.96(11) no
Cu1 As2 C19 . 3_665 117.96(10) no
C19 As2 C19 . 2_655 99.81(18) yes
C19 As2 C19 . 3_665 99.81(18) no
C19 As2 C19 2_655 3_665 99.8(2) no
As1 Cu1 As2 . . 109.30(2) yes
As1 Cu1 As1 . 2_655 109.65(2) yes
As1 Cu1 As1 . 3_665 109.65(2) no
As1 Cu1 As2 2_655 . 109.30(2) no
As1 Cu1 As2 3_665 . 109.30(2) no
As1 Cu1 As1 2_655 3_665 109.65(2) no
F1 P1 F1 2_555 4_555 90.0(3) yes
F1 P1 F1 2_555 5_555 180.00 no
F1 P1 F1 2_555 6_555 90.0(3) no
F1 P1 F1 3_555 4_555 90.0(3) no
F1 P1 F1 3_555 5_555 90.0(3) no
F1 P1 F1 3_555 6_555 180.00 no
F1 P1 F1 4_555 5_555 90.0(3) no
F1 P1 F1 4_555 6_555 90.0(3) no
F1 P1 F1 5_555 6_555 90.0(3) no
F1 P1 F1 . 2_555 90.0(3) no
F1 P1 F1 . 3_555 90.0(3) no
F1 P1 F1 . 4_555 180.00 no
F1 P1 F1 . 5_555 90.0(3) no
F1 P1 F1 . 6_555 90.0(3) no
F1 P1 F1 2_555 3_555 90.0(3) no
F2 P2 F2 2_755 17_565 180.00 no
F2 P2 F2 2_755 18_545 89.8(2) no
F2 P2 F2 3_775 16_765 89.8(2) no
F2 P2 F2 3_775 17_565 89.8(2) no
F2 P2 F2 3_775 18_545 180.00 yes
F2 P2 F2 16_765 17_565 90.2(2) no
F2 P2 F2 16_765 18_545 90.2(2) no
F2 P2 F2 17_565 18_545 90.2(2) no
F2 P2 F2 2_755 16_765 89.8(2) no
F2 P2 F2 . 2_755 90.2(2) no
F2 P2 F2 . 3_775 90.2(2) no
F2 P2 F2 . 16_765 180.00 no
F2 P2 F2 . 17_565 89.8(2) no
F2 P2 F2 . 18_545 89.8(2) no
F2 P2 F2 2_755 3_775 90.2(2) no
C2 C1 C6 . . 119.0(4) no
As1 C1 C2 . . 117.7(3) yes
As1 C1 C6 . . 123.1(3) no
C1 C2 C3 . . 120.0(4) no
C2 C3 C4 . . 120.8(5) no
C3 C4 C5 . . 119.6(4) no
C4 C5 C6 . . 120.4(4) no
C1 C6 C5 . . 120.3(5) no
As1 C7 C8 . . 122.1(3) yes
C8 C7 C12 . . 119.1(3) no
As1 C7 C12 . . 118.8(3) no
C7 C8 C9 . . 119.8(5) no
C8 C9 C10 . . 120.5(5) no
C9 C10 C11 . . 119.8(5) no
C10 C11 C12 . . 120.0(5) no
C7 C12 C11 . . 120.8(4) no
As1 C13 C18 . . 118.8(3) yes
C14 C13 C18 . . 118.5(4) no
As1 C13 C14 . . 122.7(3) no
C13 C14 C15 . . 120.2(4) no
C14 C15 C16 . . 120.3(5) no
C15 C16 C17 . . 119.9(6) no
C16 C17 C18 . . 120.5(4) no
C13 C18 C17 . . 120.6(4) no
As2 C19 C24 . . 122.3(4) yes
C20 C19 C24 . . 119.1(4) no
As2 C19 C20 . . 118.6(3) yes
C19 C20 C21 . . 120.5(4) no
C20 C21 C22 . . 120.2(5) no
C21 C22 C23 . . 119.6(5) no
C22 C23 C24 . . 120.6(4) no
C19 C24 C23 . . 119.9(5) no
C1 C2 H2 . . 120.00 no
C3 C2 H2 . . 120.00 no
C4 C3 H3 . . 120.00 no
C2 C3 H3 . . 120.00 no
C3 C4 H4 . . 120.00 no
C5 C4 H4 . . 120.00 no
C4 C5 H5 . . 120.00 no
C6 C5 H5 . . 120.00 no
C1 C6 H6 . . 120.00 no
C5 C6 H6 . . 120.00 no
C9 C8 H8 . . 120.00 no
C7 C8 H8 . . 120.00 no
C8 C9 H9 . . 120.00 no
C10 C9 H9 . . 120.00 no
C11 C10 H10 . . 120.00 no
C9 C10 H10 . . 120.00 no
C10 C11 H11 . . 120.00 no
C12 C11 H11 . . 120.00 no
C7 C12 H12 . . 120.00 no
C11 C12 H12 . . 120.00 no
C15 C14 H14 . . 120.00 no
C13 C14 H14 . . 120.00 no
C16 C15 H15 . . 120.00 no
C14 C15 H15 . . 120.00 no
C15 C16 H16 . . 120.00 no
C17 C16 H16 . . 120.00 no
C16 C17 H17 . . 120.00 no
C18 C17 H17 . . 120.00 no
C17 C18 H18 . . 120.00 no
C13 C18 H18 . . 120.00 no
C19 C20 H20 . . 120.00 no
C21 C20 H20 . . 120.00 no
C22 C21 H21 . . 120.00 no
C20 C21 H21 . . 120.00 no
C21 C22 H22 . . 120.00 no
C23 C22 H22 . . 120.00 no
C24 C23 H23 . . 120.00 no
C22 C23 H23 . . 120.00 no
C23 C24 H24 . . 120.00 no
C19 C24 H24 . . 120.00 no

loop_
_geom_bond_atom_site_label_1
_geom_bond_atom_site_label_2
_geom_bond_site_symmetry_2
_geom_bond_distance
_geom_bond_publ_flag
As1 Cu1 . 2.5472(5) yes
As1 C1 . 1.959(4) yes
As1 C7 . 1.956(3) yes
As1 C13 . 1.958(5) yes
As2 Cu1 . 2.5044(9) yes
As2 C19 . 1.950(4) yes
As2 C19 2_655 1.950(5) no
As2 C19 3_665 1.950(4) no
P1 F1 3_555 1.549(8) no
P1 F1 4_555 1.549(5) no
P1 F1 5_555 1.549(7) no
P1 F1 6_555 1.549(8) no
P1 F1 2_555 1.549(7) no
P1 F1 . 1.549(5) yes
P2 F2 2_755 1.584(5) no
P2 F2 . 1.584(3) yes
P2 F2 17_565 1.583(5) no
P2 F2 18_545 1.585(3) no
P2 F2 3_775 1.584(3) no
P2 F2 16_765 1.584(3) no
C1 C2 . 1.385(7) no
C1 C6 . 1.377(6) no
C2 C3 . 1.381(6) no
C3 C4 . 1.371(8) no
C4 C5 . 1.363(8) no
C5 C6 . 1.389(6) no
C7 C8 . 1.378(6) no
C7 C12 . 1.377(5) no
C8 C9 . 1.383(7) no
C9 C10 . 1.379(8) no
C10 C11 . 1.356(9) no
C11 C12 . 1.383(6) no
C13 C14 . 1.384(6) no
C13 C18 . 1.386(5) no
C14 C15 . 1.391(8) no
C15 C16 . 1.376(7) no
C16 C17 . 1.352(8) no
C17 C18 . 1.390(8) no
C19 C20 . 1.385(7) no
C19 C24 . 1.387(5) no
C20 C21 . 1.376(6) no
C21 C22 . 1.376(7) no
C22 C23 . 1.376(9) no
C23 C24 . 1.378(7) no
C2 H2 . 0.9300 no
C3 H3 . 0.9300 no
C4 H4 . 0.9300 no
C5 H5 . 0.9300 no
C6 H6 . 0.9300 no
C8 H8 . 0.9300 no
C9 H9 . 0.9300 no
C10 H10 . 0.9300 no
C11 H11 . 0.9300 no
C12 H12 . 0.9300 no
C14 H14 . 0.9300 no
C15 H15 . 0.9300 no
C16 H16 . 0.9300 no
C17 H17 . 0.9300 no
C18 H18 . 0.9300 no
C20 H20 . 0.9300 no
C21 H21 . 0.9300 no
C22 H22 . 0.9300 no
C23 H23 . 0.9300 no
C24 H24 . 0.9300 no

loop_
_geom_contact_atom_site_label_1
_geom_contact_atom_site_label_2
_geom_contact_distance
_geom_contact_site_symmetry_2
_geom_contact_publ_flag
As1 H2 3.1700 3_665 no
Cu1 H2 3.5700 . no
Cu1 H12 3.6000 . no
Cu1 H18 3.6600 . no
Cu1 H20 3.6800 . no
Cu1 H2 3.5700 2_655 no
Cu1 H12 3.6000 2_655 no
Cu1 H18 3.6600 2_655 no
Cu1 H20 3.6800 2_655 no
Cu1 H2 3.5700 3_665 no
Cu1 H12 3.6000 3_665 no
Cu1 H18 3.6600 3_665 no
Cu1 H20 3.6800 3_665 no
F2 C22 3.343(7) . no
F1 H14 2.7500 2_555 no
F1 H15 2.7100 . no
F2 H22 2.6900 . no
C6 C14 3.590(7) . no
C8 C14 3.455(7) . no
C14 C8 3.455(7) . no
C14 C6 3.590(7) . no
C18 C19 3.574(6) 2_655 no
C18 C20 3.551(6) 2_655 no
C19 C18 3.574(5) 3_665 no
C20 C24 3.590(6) 3_665 no
C20 C18 3.551(6) 3_665 no
C22 F2 3.343(7) . no
C24 C20 3.590(7) 2_655 no
C1 H8 2.7300 . no
C1 H20 2.8200 3_665 no
C6 H20 3.0000 3_665 no
C7 H12 2.8000 2_655 no
C7 H14 2.6900 . no
C8 H14 2.7200 . no
C11 H8 3.0300 6_555 no
C12 H12 3.0000 2_655 no
C13 H6 2.6000 . no
C13 H2 2.9300 3_665 no
C14 H6 2.9200 . no
C14 H9 3.0700 6_555 no
C19 H24 2.6000 3_665 no
C19 H18 2.6700 3_665 no
C20 H24 3.0000 3_665 no
C20 H18 2.8000 3_665 no
C21 H22 2.9700 18_545 no
C24 H24 3.0700 3_665 no
H2 Cu1 3.5700 . no
H2 C13 2.9300 2_655 no
H2 As1 3.1700 2_655 no
H3 H10 2.5600 4_655 no
H4 H4 2.5300 2_545 no
H4 H4 2.5300 3_655 no
H6 C14 2.9200 . no
H6 C13 2.6000 . no
H8 C1 2.7300 . no
H8 C11 3.0300 5_555 no
H9 C14 3.0700 5_555 no
H10 H3 2.5600 4_655 no
H12 Cu1 3.6000 . no
H12 C12 3.0000 3_665 no
H12 C7 2.8000 3_665 no
H14 C7 2.6900 . no
H14 C8 2.7200 . no
H14 F1 2.7500 3_555 no
H15 F1 2.7100 . no
H18 C20 2.8000 2_655 no
H18 Cu1 3.6600 . no
H18 C19 2.6700 2_655 no
H20 C1 2.8200 2_655 no
H20 C6 3.0000 2_655 no
H20 Cu1 3.6800 . no
H21 H22 2.3900 18_545 no
H22 F2 2.6900 . no
H22 C21 2.9700 17_565 no
H22 H21 2.3900 17_565 no
H24 C20 3.0000 2_655 no
H24 C24 3.0700 2_655 no
H24 C19 2.6000 2_655 no

loop_
_geom_torsion_atom_site_label_1
_geom_torsion_atom_site_label_2
_geom_torsion_atom_site_label_3
_geom_torsion_atom_site_label_4
_geom_torsion_site_symmetry_1
_geom_torsion_site_symmetry_4
_geom_torsion
_geom_torsion_publ_flag
C1 As1 Cu1 As2 . . -66.60(12) no
C7 As1 Cu1 As2 . . 175.59(14) no
C13 As1 Cu1 As2 . . 51.33(12) no
C1 As1 Cu1 As1 . 2_655 53.18(12) no
C7 As1 Cu1 As1 . 2_655 -64.63(15) no
C13 As1 Cu1 As1 . 2_655 171.12(12) no
C1 As1 Cu1 As1 . 3_665 173.61(12) no
C7 As1 Cu1 As1 . 3_665 55.80(15) no
C13 As1 Cu1 As1 . 3_665 -68.45(13) no
C13 As1 C1 C2 . . -176.1(3) no
Cu1 As1 C1 C6 . . 129.4(3) no
Cu1 As1 C13 C14 . . 151.9(3) no
C1 As1 C13 C14 . . -83.8(4) no
C7 As1 C13 C14 . . 19.8(4) no
Cu1 As1 C1 C2 . . -45.2(3) no
C7 As1 C1 C2 . . 81.8(3) no
C13 As1 C7 C8 . . -80.5(5) no
Cu1 As1 C7 C12 . . -38.7(4) no
C7 As1 C1 C6 . . -103.6(3) no
C13 As1 C1 C6 . . -1.5(3) no
C13 As1 C7 C12 . . 96.2(4) no
Cu1 As1 C7 C8 . . 144.6(4) no
C1 As1 C7 C8 . . 21.1(5) no
C1 As1 C13 C18 . . 93.4(3) no
Cu1 As1 C13 C18 . . -30.9(3) no
C1 As1 C7 C12 . . -162.2(4) no
C7 As1 C13 C18 . . -163.0(3) no
C19 As2 C19 C20 3_665 . 84.2(3) no
C19 As2 Cu1 As1 3_665 . 63.5(2) no
C19 As2 Cu1 As1 . . -176.49(15) no
C19 As2 Cu1 As1 . 3_665 -56.49(15) no
C19 As2 Cu1 As1 2_655 . -56.49(17) no
C19 As2 Cu1 As1 . 2_655 63.51(15) no
Cu1 As2 C19 C20 . . -44.9(3) no
C19 As2 C19 C20 2_655 . -174.0(3) no
Cu1 As2 C19 C24 . . 134.7(3) no
C19 As2 C19 C24 2_655 . 5.6(3) no
C19 As2 C19 C24 3_665 . -96.2(3) no
As1 C1 C2 C3 . . 173.5(3) no
As1 C1 C6 C5 . . -173.4(3) no
C2 C1 C6 C5 . . 1.1(6) no
C6 C1 C2 C3 . . -1.4(6) no
C1 C2 C3 C4 . . 0.2(7) no
C2 C3 C4 C5 . . 1.3(7) no
C3 C4 C5 C6 . . -1.5(7) no
C4 C5 C6 C1 . . 0.3(6) no
C12 C7 C8 C9 . . -1.1(9) no
As1 C7 C8 C9 . . 175.6(6) no
C8 C7 C12 C11 . . 0.3(8) no
As1 C7 C12 C11 . . -176.5(5) no
C7 C8 C9 C10 . . 0.4(12) no
C8 C9 C10 C11 . . 1.1(13) no
C9 C10 C11 C12 . . -1.8(13) no
C10 C11 C12 C7 . . 1.2(10) no
As1 C13 C14 C15 . . 176.0(4) no
C14 C13 C18 C17 . . 1.1(6) no
C18 C13 C14 C15 . . -1.2(7) no
As1 C13 C18 C17 . . -176.2(3) no
C13 C14 C15 C16 . . 0.3(7) no
C14 C15 C16 C17 . . 0.8(8) no
C15 C16 C17 C18 . . -1.0(7) no
C16 C17 C18 C13 . . 0.0(7) no
As2 C19 C20 C21 . . -180.0(3) no
C24 C19 C20 C21 . . 0.4(6) no
As2 C19 C24 C23 . . 179.4(3) no
C20 C19 C24 C23 . . -1.0(6) no
C19 C20 C21 C22 . . 0.5(6) no
C20 C21 C22 C23 . . -0.8(7) no
C21 C22 C23 C24 . . 0.2(7) no
C22 C23 C24 C19 . . 0.7(7) no
